data_7701426
loop_
_publ_author_name
'Aromi, Guillem'
'Darawsheh, Mohanad'
'Diego, Rosa'
'Barrios, Leon\'i Alejandra'
'Sadurn\'i, Anna'
'Garcia Gomez, Jordi'
'Lloyd, Paul'
'Teat, Simon'
'Roubeau, Olivier'
'Aguil\`a, David'

_publ_section_title
;
 Designed Asymmetric Coordination Helicates with bis-\b-diketonate Ligands
;
_journal_name_full 'Dalton Transactions'
_journal_paper_doi 10.1039/C9DT03398J
_journal_year 2019
_chemical_formula_moiety 'C72 H48 Ga2 O18, 4(C4 H8 O)'
_chemical_formula_sum 'C88 H80 Ga2 O22'
_chemical_formula_weight 1628.96
_space_group_crystal_system monoclinic
_space_group_IT_number 15
_space_group_name_Hall '-C 2yc'
_space_group_name_H-M_alt 'C 1 2/c 1'
_symmetry_space_group_name_Hall '-C 2yc'
_symmetry_space_group_name_H-M 'C 1 2/c 1'
_atom_sites_solution_hydrogens mixed
_atom_sites_solution_primary dual
_audit_creation_date 2019-03-19
_audit_creation_method
;
Olex2 1.2
(compiled 2018.05.29 svn.r3508 for OlexSys, GUI svn.r5506)
;
_audit_update_record
;
2019-05-23 deposited with the CCDC.    2019-10-23 downloaded from the CCDC.
;
_cell_angle_alpha 90
_cell_angle_beta 94.915(2)
_cell_angle_gamma 90
_cell_formula_units_Z 4
_cell_length_a 16.3656(6)
_cell_length_b 23.5579(9)
_cell_length_c 19.8257(8)
_cell_measurement_reflns_used 9908
_cell_measurement_temperature 100(2)
_cell_measurement_theta_max 26.68
_cell_measurement_theta_min 2.47
_cell_volume 7615.5(5)
_computing_molecular_graphics 'Olex2 (Dolomanov et al., 2009)'
_computing_publication_material 'Olex2 (Dolomanov et al., 2009)'
_computing_structure_refinement 'ShelXL (Sheldrick, 2015)'
_computing_structure_solution 'ShelXT (Sheldrick, 2015)'
_diffrn_ambient_temperature 100.6
_diffrn_measured_fraction_theta_full 0.995
_diffrn_measured_fraction_theta_max 0.992
_diffrn_measurement_device_type 'Bruker APEX-II CCD'
_diffrn_measurement_method '\f and \w scans'
_diffrn_radiation_type MoK\a
_diffrn_radiation_wavelength 0.71073
_diffrn_reflns_av_R_equivalents 0.0322
_diffrn_reflns_av_unetI/netI 0.0291
_diffrn_reflns_Laue_measured_fraction_full 0.995
_diffrn_reflns_Laue_measured_fraction_max 0.992
_diffrn_reflns_limit_h_max 19
_diffrn_reflns_limit_h_min -20
_diffrn_reflns_limit_k_max 26
_diffrn_reflns_limit_k_min -29
_diffrn_reflns_limit_l_max 25
_diffrn_reflns_limit_l_min -22
_diffrn_reflns_number 32008
_diffrn_reflns_point_group_measured_fraction_full 0.995
_diffrn_reflns_point_group_measured_fraction_max 0.992
_diffrn_reflns_theta_full 25.242
_diffrn_reflns_theta_max 26.799
_diffrn_reflns_theta_min 3.094
_diffrn_standards_number 0
_exptl_absorpt_coefficient_mu 0.787
_exptl_absorpt_correction_T_max 0.7454
_exptl_absorpt_correction_T_min 0.6713
_exptl_absorpt_correction_type multi-scan
_exptl_absorpt_process_details
;
SADABS-2008/1 (Bruker,2008) was used for absorption correction.
wR2(int) was 0.0895 before and 0.0420 after correction.
The Ratio of minimum to maximum transmission is 0.9006.
The \l/2 correction factor is 0.0015.
;
_exptl_crystal_colour yellow
_exptl_crystal_density_diffrn 1.421
_exptl_crystal_description block
_exptl_crystal_F_000 3384
_exptl_crystal_size_max 0.40
_exptl_crystal_size_mid 0.24
_exptl_crystal_size_min 0.15
_refine_diff_density_max 1.165
_refine_diff_density_min -0.801
_refine_diff_density_rms 0.072
_refine_ls_extinction_method none
_refine_ls_goodness_of_fit_ref 1.041
_refine_ls_hydrogen_treatment mixed
_refine_ls_matrix_type full
_refine_ls_number_parameters 516
_refine_ls_number_reflns 8081
_refine_ls_number_restraints 3
_refine_ls_restrained_S_all 1.041
_refine_ls_R_factor_all 0.0479
_refine_ls_R_factor_gt 0.0400
_refine_ls_shift/su_max 0.001
_refine_ls_shift/su_mean 0.000
_refine_ls_structure_factor_coef Fsqd
_refine_ls_weighting_details 'w=1/[\s^2^(Fo^2^)+(0.0484P)^2^+20.6264P] where P=(Fo^2^+2Fc^2^)/3'
_refine_ls_weighting_scheme calc
_refine_ls_wR_factor_gt 0.1024
_refine_ls_wR_factor_ref 0.1080
_reflns_Friedel_coverage 0.000
_reflns_number_gt 6993
_reflns_number_total 8081
_reflns_threshold_expression 'I > 2\s(I)'
_cod_data_source_file c9dt03398j2.cif
_cod_data_source_block 1679_da2_0m
_cod_database_code 7701426
_shelx_shelxl_version_number 2017/1
_shelx_space_group_comment
;
The symmetry employed for this shelxl refinement is uniquely defined
by the following loop, which should always be used as a source of
symmetry information in preference to the above space-group names.
They are only intended as comments.
;
_olex2_refinement_description
;
1. Fixed Uiso
 At 1.2 times of:
  All C(H) groups, All C(H,H) groups
 At 1.5 times of:
  All O(H) groups
2. Restrained distances
 O9-H9
 0.9 with sigma of 0.02
 O4-H4
 0.9 with sigma of 0.02
 O1-H1
 0.9 with sigma of 0.02
3.a Secondary CH2 refined with riding coordinates:
 C39(H39A,H39B), C42(H42A,H42B), C43(H43A,H43B), C38(H38A,H38B), C41(H41A,
 H41B), C12(H12A,H12B), C40(H40A,H40B), C44(H44A,H44B)
3.b Aromatic/amide H refined with riding coordinates:
 C11(H11), C0AA(H0AA), C30(H30), C13(H13), C28(H28), C26(H26), C8(H8),
 C24(H24), C25(H25), C5(H5), C33(H33), C17(H17), C21(H21), C3(H3), C2(H2),
 C18(H18), C4(H4A), C15(H15), C16(H16), C36(H36), C35(H35), C34(H34)
;
_olex2_submission_special_instructions 'No special instructions were received'

loop_
_space_group_symop_operation_xyz
'x, y, z'
'-x, y, -z+1/2'
'x+1/2, y+1/2, z'
'-x+1/2, y+1/2, -z+1/2'
'-x, -y, -z'
'x, -y, z-1/2'
'-x+1/2, -y+1/2, -z'
'x+1/2, -y+1/2, z-1/2'

loop_
_atom_site_label
_atom_site_type_symbol
_atom_site_fract_x
_atom_site_fract_y
_atom_site_fract_z
_atom_site_U_iso_or_equiv
_atom_site_adp_type
_atom_site_occupancy
_atom_site_site_symmetry_order
_atom_site_calc_flag
_atom_site_refinement_flags_posn
_atom_site_refinement_flags_adp
_atom_site_refinement_flags_occupancy
Ga1 Ga 0.49542(2) 0.31439(2) 0.56734(2) 0.01565(8) Uani 1 1 d . . .
O3 O 0.47342(10) 0.37849(6) 0.62385(8) 0.0184(3) Uani 1 1 d . . .
O2 O 0.55726(10) 0.36322(6) 0.51062(8) 0.0192(3) Uani 1 1 d . . .
O7 O 0.57895(9) 0.27046(6) 0.88247(7) 0.0180(3) Uani 1 1 d . . .
O6 O 0.58640(9) 0.29605(6) 0.63163(7) 0.0186(3) Uani 1 1 d . . .
O5 O 0.52408(10) 0.24953(6) 0.51172(7) 0.0193(3) Uani 1 1 d . . .
O8 O 0.59612(10) 0.32604(7) 1.00199(8) 0.0196(3) Uani 1 1 d . . .
O4 O 0.42668(11) 0.19189(7) 0.43147(9) 0.0267(4) Uani 1 1 d D . .
H4 H 0.4478(19) 0.2215(10) 0.4527(15) 0.040 Uiso 1 1 d DR . .
O9 O 0.60524(12) 0.39538(8) 1.09897(9) 0.0336(4) Uani 1 1 d D . .
H9 H 0.586(2) 0.3691(12) 1.0705(15) 0.050 Uiso 1 1 d DR . .
O10 O 0.500000 0.30882(11) 0.250000 0.0341(6) Uani 1 2 d S T P
O1 O 0.65424(16) 0.34871(8) 0.41841(12) 0.0514(7) Uani 1 1 d D . .
H1 H 0.621(2) 0.3408(18) 0.4498(17) 0.077 Uiso 1 1 d DR . .
C11 C 0.500000 0.43007(12) 0.750000 0.0160(6) Uani 1 2 d S T P
H11 H 0.500001 0.389748 0.750000 0.019 Uiso 1 2 calc RS T P
C10 C 0.50450(13) 0.45954(9) 0.68951(11) 0.0167(4) Uani 1 1 d . . .
C29 C 0.65613(14) 0.27910(9) 0.88330(11) 0.0173(4) Uani 1 1 d . . .
C9 C 0.51121(13) 0.42616(9) 0.62635(10) 0.0162(4) Uani 1 1 d . . .
C27 C 0.69368(14) 0.25768(9) 0.82250(11) 0.0173(4) Uani 1 1 d . . .
C0AA C 0.50477(14) 0.51867(9) 0.68980(11) 0.0200(4) Uani 1 1 d . . .
H0AA H 0.508230 0.538916 0.648704 0.024 Uiso 1 1 calc R . .
C22 C 0.62614(13) 0.24940(9) 0.63685(11) 0.0180(4) Uani 1 1 d . . .
C30 C 0.70483(14) 0.30757(9) 0.93414(11) 0.0190(4) Uani 1 1 d . . .
H30 H 0.761903 0.311201 0.929559 0.023 Uiso 1 1 calc R . .
C13 C 0.500000 0.54806(14) 0.750000 0.0232(7) Uani 1 2 d S T P
H13 H 0.499999 0.588388 0.750001 0.028 Uiso 1 2 calc RS T P
C28 C 0.64786(14) 0.26336(9) 0.76033(11) 0.0182(4) Uani 1 1 d . . .
H28 H 0.596034 0.281744 0.757982 0.022 Uiso 1 1 calc R . .
C6 C 0.63211(13) 0.43964(9) 0.47074(11) 0.0170(4) Uani 1 1 d . . .
C26 C 0.77018(14) 0.23155(9) 0.82574(11) 0.0206(5) Uani 1 1 d . . .
H26 H 0.802706 0.229188 0.867693 0.025 Uiso 1 1 calc R . .
C31 C 0.67324(14) 0.33085(9) 0.99125(11) 0.0180(4) Uani 1 1 d . . .
C32 C 0.72362(15) 0.36409(9) 1.04256(11) 0.0209(5) Uani 1 1 d . . .
C23 C 0.67771(14) 0.24219(9) 0.70162(11) 0.0181(4) Uani 1 1 d . . .
C8 C 0.55938(14) 0.44674(9) 0.57672(11) 0.0183(4) Uani 1 1 d . . .
H8 H 0.579400 0.484514 0.581441 0.022 Uiso 1 1 calc R . .
C7 C 0.57999(13) 0.41566(9) 0.52089(10) 0.0161(4) Uani 1 1 d . . .
C24 C 0.75302(14) 0.21413(10) 0.70545(11) 0.0212(5) Uani 1 1 d . . .
H24 H 0.772912 0.198633 0.665754 0.025 Uiso 1 1 calc R . .
C1 C 0.66577(15) 0.40538(10) 0.42219(12) 0.0245(5) Uani 1 1 d . . .
C25 C 0.79894(15) 0.20890(10) 0.76748(12) 0.0232(5) Uani 1 1 d . . .
H25 H 0.850208 0.189756 0.770064 0.028 Uiso 1 1 calc R . .
C5 C 0.64823(17) 0.49801(11) 0.46868(12) 0.0292(6) Uani 1 1 d . . .
H5 H 0.624844 0.522387 0.499994 0.035 Uiso 1 1 calc R . .
C14 C 0.47942(15) 0.14836(10) 0.44546(11) 0.0236(5) Uani 1 1 d . . .
C19 C 0.55002(15) 0.15310(10) 0.49141(11) 0.0221(5) Uani 1 1 d . . .
C20 C 0.56622(14) 0.20509(9) 0.53179(11) 0.0193(4) Uani 1 1 d . . .
C33 C 0.80882(17) 0.36758(12) 1.04134(14) 0.0338(6) Uani 1 1 d . . .
H33 H 0.835088 0.346088 1.008888 0.041 Uiso 1 1 calc R . .
C17 C 0.5815(2) 0.05444(12) 0.46846(14) 0.0409(7) Uani 1 1 d . . .
H17 H 0.616507 0.022479 0.475750 0.049 Uiso 1 1 calc R . .
C37 C 0.68673(16) 0.39528(10) 1.09244(12) 0.0241(5) Uani 1 1 d . . .
O11 O 0.81280(14) 0.56062(11) 0.26112(14) 0.0613(7) Uani 1 1 d . . .
C21 C 0.62049(15) 0.20511(10) 0.58987(11) 0.0216(5) Uani 1 1 d . . .
H21 H 0.655567 0.173262 0.597970 0.026 Uiso 1 1 calc R . .
C3 C 0.73218(17) 0.48582(11) 0.37652(13) 0.0302(6) Uani 1 1 d . . .
H3 H 0.767727 0.501246 0.345786 0.036 Uiso 1 1 calc R . .
C2 C 0.71534(17) 0.42907(11) 0.37577(13) 0.0293(6) Uani 1 1 d . . .
H2 H 0.737691 0.405399 0.343190 0.035 Uiso 1 1 calc R . .
C18 C 0.60050(18) 0.10500(11) 0.50113(13) 0.0309(6) Uani 1 1 d . . .
H18 H 0.648977 0.107393 0.530981 0.037 Uiso 1 1 calc R . .
C4 C 0.6971(2) 0.52099(12) 0.42243(14) 0.0370(7) Uani 1 1 d . . .
H4A H 0.706840 0.560735 0.421924 0.044 Uiso 1 1 calc R . .
C15 C 0.46017(18) 0.09711(11) 0.41305(13) 0.0325(6) Uani 1 1 d . . .
H15 H 0.412167 0.094068 0.382737 0.039 Uiso 1 1 calc R . .
C39 C 0.51051(18) 0.27346(12) 0.30934(14) 0.0348(6) Uani 1 1 d . . .
H39A H 0.474402 0.286408 0.343870 0.042 Uiso 1 1 calc R . .
H39B H 0.568090 0.274738 0.329186 0.042 Uiso 1 1 calc R . .
C16 C 0.5109(2) 0.05064(12) 0.42495(15) 0.0409(7) Uani 1 1 d . . .
H16 H 0.497090 0.015650 0.403012 0.049 Uiso 1 1 calc R . .
C36 C 0.73471(18) 0.42947(11) 1.13766(14) 0.0344(6) Uani 1 1 d . . .
H36 H 0.709638 0.450365 1.171303 0.041 Uiso 1 1 calc R . .
C35 C 0.8172(2) 0.43306(14) 1.13386(16) 0.0462(8) Uani 1 1 d . . .
H35 H 0.849050 0.457326 1.164047 0.055 Uiso 1 1 calc R . .
C34 C 0.8554(2) 0.40157(15) 1.08626(17) 0.0489(8) Uani 1 1 d . . .
H34 H 0.913189 0.403458 1.084698 0.059 Uiso 1 1 calc R . .
C42 C 0.8280(2) 0.62912(13) 0.17641(16) 0.0414(7) Uani 1 1 d . . .
H42A H 0.825832 0.666829 0.198213 0.050 Uiso 1 1 calc R . .
H42B H 0.854503 0.632812 0.133561 0.050 Uiso 1 1 calc R . .
C43 C 0.87233(18) 0.58567(13) 0.22372(15) 0.0375(6) Uani 1 1 d . . .
H43A H 0.899125 0.556504 0.197217 0.045 Uiso 1 1 calc R . .
H43B H 0.914847 0.604576 0.254412 0.045 Uiso 1 1 calc R . .
C38 C 0.4878(2) 0.21391(12) 0.28613(15) 0.0385(7) Uani 1 1 d . . .
H38A H 0.428286 0.206867 0.287464 0.046 Uiso 1 1 calc R . .
H38B H 0.518861 0.185083 0.314133 0.046 Uiso 1 1 calc R . .
C41 C 0.7443(2) 0.60310(14) 0.1649(2) 0.0539(9) Uani 1 1 d . . .
H41A H 0.702246 0.632031 0.151037 0.065 Uiso 1 1 calc R . .
H41B H 0.742965 0.572861 0.130113 0.065 Uiso 1 1 calc R . .
C12 C 1.0156(3) 0.45118(14) 1.21933(18) 0.0724(14) Uani 1 1 d . . .
H12A H 1.057802 0.481080 1.217214 0.087 Uiso 1 1 calc R . .
H12B H 0.971725 0.457703 1.182573 0.087 Uiso 1 1 calc R . .
C40 C 0.7320(2) 0.57939(15) 0.2331(2) 0.0568(10) Uani 1 1 d . . .
H40A H 0.710111 0.608809 0.262286 0.068 Uiso 1 1 calc R . .
H40B H 0.693219 0.547102 0.229168 0.068 Uiso 1 1 calc R . .
O45 O 1.000000 0.3554(3) 1.250000 0.181(4) Uani 1 2 d S T P
C44 C 1.0518(3) 0.3946(3) 1.2134(4) 0.141(3) Uani 1 1 d . . .
H44A H 1.109037 0.394163 1.234138 0.169 Uiso 1 1 calc R . .
H44B H 1.051651 0.383411 1.165305 0.169 Uiso 1 1 calc R . .

loop_
_atom_site_aniso_label
_atom_site_aniso_U_11
_atom_site_aniso_U_22
_atom_site_aniso_U_33
_atom_site_aniso_U_23
_atom_site_aniso_U_13
_atom_site_aniso_U_12
Ga1 0.02101(14) 0.01556(13) 0.01091(13) -0.00074(9) 0.00443(9) -0.00142(9)
O3 0.0240(8) 0.0173(7) 0.0149(7) -0.0019(6) 0.0065(6) -0.0023(6)
O2 0.0266(8) 0.0178(7) 0.0145(7) -0.0019(6) 0.0085(6) -0.0027(6)
O7 0.0221(8) 0.0182(7) 0.0142(7) -0.0010(6) 0.0040(6) 0.0014(6)
O6 0.0231(8) 0.0184(7) 0.0146(7) -0.0031(6) 0.0029(6) -0.0005(6)
O5 0.0268(8) 0.0186(8) 0.0127(7) -0.0028(6) 0.0033(6) -0.0004(6)
O8 0.0232(8) 0.0234(8) 0.0127(7) -0.0016(6) 0.0045(6) 0.0016(6)
O4 0.0289(9) 0.0275(9) 0.0231(9) -0.0040(7) -0.0014(7) -0.0040(7)
O9 0.0341(10) 0.0392(11) 0.0279(10) -0.0175(8) 0.0045(8) 0.0049(8)
O10 0.0389(15) 0.0273(13) 0.0375(15) 0.000 0.0108(12) 0.000
O1 0.0896(18) 0.0200(9) 0.0534(14) -0.0074(9) 0.0571(13) -0.0059(10)
C11 0.0225(15) 0.0130(13) 0.0132(14) 0.000 0.0058(11) 0.000
C10 0.0194(11) 0.0182(10) 0.0133(10) -0.0004(8) 0.0053(8) 0.0004(8)
C29 0.0237(11) 0.0147(10) 0.0137(10) 0.0025(8) 0.0029(8) 0.0042(8)
C9 0.0188(10) 0.0172(10) 0.0126(10) 0.0005(8) 0.0019(8) 0.0036(8)
C27 0.0227(11) 0.0149(10) 0.0145(10) -0.0013(8) 0.0031(8) 0.0007(8)
C0AA 0.0277(12) 0.0181(10) 0.0150(11) 0.0023(8) 0.0069(8) 0.0016(9)
C22 0.0196(11) 0.0201(10) 0.0151(10) -0.0018(8) 0.0060(8) -0.0022(8)
C30 0.0221(11) 0.0201(11) 0.0150(10) 0.0001(8) 0.0029(8) 0.0021(8)
C13 0.0345(19) 0.0165(15) 0.0198(16) 0.000 0.0087(13) 0.000
C28 0.0209(11) 0.0168(10) 0.0172(11) -0.0018(8) 0.0037(8) 0.0011(8)
C6 0.0200(11) 0.0198(10) 0.0117(10) 0.0003(8) 0.0040(8) -0.0005(8)
C26 0.0256(12) 0.0202(11) 0.0159(11) 0.0003(8) 0.0012(8) 0.0050(9)
C31 0.0250(11) 0.0152(10) 0.0139(10) 0.0030(8) 0.0023(8) 0.0027(8)
C32 0.0292(12) 0.0183(10) 0.0152(11) 0.0003(8) 0.0016(9) -0.0009(9)
C23 0.0230(11) 0.0165(10) 0.0151(10) -0.0023(8) 0.0027(8) -0.0007(8)
C8 0.0251(11) 0.0163(10) 0.0142(10) 0.0006(8) 0.0057(8) -0.0008(8)
C7 0.0193(11) 0.0169(10) 0.0122(10) 0.0025(8) 0.0020(8) 0.0010(8)
C24 0.0262(12) 0.0212(11) 0.0168(11) -0.0044(9) 0.0050(9) 0.0026(9)
C1 0.0322(13) 0.0211(11) 0.0220(12) 0.0002(9) 0.0131(10) 0.0019(9)
C25 0.0235(12) 0.0237(11) 0.0229(12) -0.0016(9) 0.0038(9) 0.0072(9)
C5 0.0460(16) 0.0228(12) 0.0210(12) -0.0052(10) 0.0156(11) -0.0066(11)
C14 0.0324(13) 0.0248(12) 0.0144(11) -0.0021(9) 0.0071(9) -0.0049(10)
C19 0.0338(13) 0.0200(11) 0.0129(10) -0.0036(9) 0.0049(9) -0.0022(9)
C20 0.0250(11) 0.0195(10) 0.0145(10) -0.0027(8) 0.0081(8) -0.0015(9)
C33 0.0315(14) 0.0414(15) 0.0289(14) -0.0135(12) 0.0050(11) -0.0071(12)
C17 0.069(2) 0.0235(13) 0.0302(15) -0.0085(11) 0.0034(13) 0.0083(13)
C37 0.0348(13) 0.0203(11) 0.0170(11) -0.0015(9) 0.0007(9) 0.0019(10)
O11 0.0370(12) 0.0710(17) 0.0785(18) 0.0454(14) 0.0204(12) 0.0082(11)
C21 0.0286(12) 0.0198(11) 0.0167(11) -0.0045(9) 0.0031(9) 0.0041(9)
C3 0.0359(14) 0.0328(13) 0.0242(13) 0.0027(10) 0.0149(10) -0.0055(11)
C2 0.0400(15) 0.0261(12) 0.0246(13) 0.0007(10) 0.0190(11) 0.0030(11)
C18 0.0464(16) 0.0255(12) 0.0208(12) -0.0066(10) 0.0021(11) 0.0049(11)
C4 0.0594(19) 0.0262(13) 0.0283(14) -0.0036(11) 0.0205(13) -0.0134(12)
C15 0.0445(16) 0.0293(13) 0.0237(13) -0.0066(10) 0.0030(11) -0.0116(11)
C39 0.0361(15) 0.0398(15) 0.0293(14) 0.0002(12) 0.0080(11) 0.0016(12)
C16 0.067(2) 0.0252(13) 0.0310(15) -0.0119(11) 0.0060(13) -0.0081(13)
C36 0.0474(17) 0.0287(13) 0.0268(14) -0.0116(11) 0.0013(12) -0.0006(12)
C35 0.0494(19) 0.0495(18) 0.0388(17) -0.0231(14) -0.0014(14) -0.0167(15)
C34 0.0335(16) 0.067(2) 0.0463(18) -0.0253(16) 0.0039(13) -0.0161(15)
C42 0.0505(18) 0.0350(15) 0.0377(16) 0.0049(12) -0.0013(13) 0.0004(13)
C43 0.0325(15) 0.0419(16) 0.0385(16) 0.0120(13) 0.0053(12) -0.0003(12)
C38 0.0480(17) 0.0318(14) 0.0378(16) 0.0041(12) 0.0162(13) 0.0057(12)
C41 0.048(2) 0.0330(16) 0.076(3) -0.0027(16) -0.0202(17) 0.0059(14)
C12 0.136(4) 0.0406(19) 0.048(2) -0.0171(16) 0.052(2) -0.055(2)
C40 0.0310(17) 0.0454(18) 0.095(3) 0.0046(19) 0.0131(17) 0.0021(14)
O45 0.135(6) 0.074(4) 0.319(12) 0.000 -0.062(7) 0.000
C44 0.071(3) 0.169(6) 0.194(7) -0.148(6) 0.074(4) -0.056(4)

loop_
_atom_type_symbol
_atom_type_description
_atom_type_scat_dispersion_real
_atom_type_scat_dispersion_imag
_atom_type_scat_source
C C 0.0033 0.0016 'International Tables Vol C Tables 4.2.6.8 and 6.1.1.4'
H H 0.0000 0.0000 'International Tables Vol C Tables 4.2.6.8 and 6.1.1.4'
Ga Ga 0.2307 1.6083 'International Tables Vol C Tables 4.2.6.8 and 6.1.1.4'
O O 0.0106 0.0060 'International Tables Vol C Tables 4.2.6.8 and 6.1.1.4'

loop_
_geom_angle_atom_site_label_1
_geom_angle_atom_site_label_2
_geom_angle_atom_site_label_3
_geom_angle
_geom_angle_site_symmetry_1
_geom_angle_site_symmetry_3
O3 Ga1 O2 90.29(6) . .
O3 Ga1 O7 87.88(6) . 2_656
O3 Ga1 O5 176.90(7) . .
O3 Ga1 O8 97.34(7) . 2_656
O2 Ga1 O5 88.54(6) . .
O2 Ga1 O8 85.21(7) . 2_656
O7 Ga1 O2 172.34(7) 2_656 .
O7 Ga1 O5 93.64(6) 2_656 .
O7 Ga1 O8 87.65(6) 2_656 2_656
O6 Ga1 O3 87.91(7) . .
O6 Ga1 O2 95.97(7) . .
O6 Ga1 O7 91.39(6) . 2_656
O6 Ga1 O5 89.36(6) . .
O6 Ga1 O8 174.63(6) . 2_656
O8 Ga1 O5 85.43(7) 2_656 .
C9 O3 Ga1 126.45(14) . .
C7 O2 Ga1 128.68(14) . .
C29 O7 Ga1 124.90(14) . 2_656
C22 O6 Ga1 127.36(14) . .
C20 O5 Ga1 127.00(14) . .
C31 O8 Ga1 126.13(14) . 2_656
C14 O4 H4 107(2) . .
C37 O9 H9 104(2) . .
C39 O10 C39 109.3(3) . 2_655
C1 O1 H1 105(3) . .
C10 C11 H11 119.9 2_656 .
C10 C11 H11 119.9 . .
C10 C11 C10 120.2(3) . 2_656
C11 C10 C9 118.3(2) . .
C0AA C10 C11 119.7(2) . .
C0AA C10 C9 122.05(19) . .
O7 C29 C27 114.33(19) . .
O7 C29 C30 125.9(2) . .
C30 C29 C27 119.8(2) . .
O3 C9 C10 115.15(18) . .
O3 C9 C8 125.2(2) . .
C8 C9 C10 119.63(19) . .
C28 C27 C29 117.12(19) . .
C26 C27 C29 123.0(2) . .
C26 C27 C28 119.8(2) . .
C10 C0AA H0AA 119.9 . .
C13 C0AA C10 120.1(2) . .
C13 C0AA H0AA 119.9 . .
O6 C22 C23 114.61(19) . .
O6 C22 C21 125.8(2) . .
C21 C22 C23 119.5(2) . .
C29 C30 H30 118.5 . .
C31 C30 C29 122.9(2) . .
C31 C30 H30 118.5 . .
C0AA C13 C0AA 120.1(3) 2_656 .
C0AA C13 H13 119.9 2_656 .
C0AA C13 H13 119.9 . .
C27 C28 H28 119.9 . .
C23 C28 C27 120.3(2) . .
C23 C28 H28 119.9 . .
C1 C6 C7 121.6(2) . .
C5 C6 C7 121.1(2) . .
C5 C6 C1 117.3(2) . .
C27 C26 H26 120.0 . .
C25 C26 C27 119.9(2) . .
C25 C26 H26 120.0 . .
O8 C31 C30 122.0(2) . .
O8 C31 C32 115.14(19) . .
C30 C31 C32 122.9(2) . .
C33 C32 C31 121.2(2) . .
C33 C32 C37 118.0(2) . .
C37 C32 C31 120.8(2) . .
C28 C23 C22 117.9(2) . .
C28 C23 C24 119.7(2) . .
C24 C23 C22 122.4(2) . .
C9 C8 H8 117.8 . .
C7 C8 C9 124.5(2) . .
C7 C8 H8 117.8 . .
O2 C7 C6 115.58(18) . .
O2 C7 C8 122.56(19) . .
C8 C7 C6 121.82(19) . .
C23 C24 H24 120.1 . .
C25 C24 C23 119.9(2) . .
C25 C24 H24 120.1 . .
O1 C1 C6 123.1(2) . .
O1 C1 C2 116.5(2) . .
C2 C1 C6 120.4(2) . .
C26 C25 C24 120.3(2) . .
C26 C25 H25 119.8 . .
C24 C25 H25 119.8 . .
C6 C5 H5 119.1 . .
C4 C5 C6 121.8(2) . .
C4 C5 H5 119.1 . .
O4 C14 C19 123.0(2) . .
O4 C14 C15 116.6(2) . .
C15 C14 C19 120.4(2) . .
C14 C19 C20 121.0(2) . .
C18 C19 C14 117.6(2) . .
C18 C19 C20 121.3(2) . .
O5 C20 C19 116.0(2) . .
O5 C20 C21 122.5(2) . .
C21 C20 C19 121.4(2) . .
C32 C33 H33 119.3 . .
C34 C33 C32 121.3(3) . .
C34 C33 H33 119.3 . .
C18 C17 H17 120.3 . .
C18 C17 C16 119.4(3) . .
C16 C17 H17 120.3 . .
O9 C37 C32 123.6(2) . .
O9 C37 C36 116.3(2) . .
C36 C37 C32 120.0(2) . .
C43 O11 C40 108.6(2) . .
C22 C21 H21 118.2 . .
C20 C21 C22 123.6(2) . .
C20 C21 H21 118.2 . .
C2 C3 H3 120.1 . .
C2 C3 C4 119.8(2) . .
C4 C3 H3 120.1 . .
C1 C2 H2 119.6 . .
C3 C2 C1 120.9(2) . .
C3 C2 H2 119.6 . .
C19 C18 H18 119.1 . .
C17 C18 C19 121.7(3) . .
C17 C18 H18 119.1 . .
C5 C4 C3 119.8(2) . .
C5 C4 H4A 120.1 . .
C3 C4 H4A 120.1 . .
C14 C15 H15 120.0 . .
C16 C15 C14 120.0(3) . .
C16 C15 H15 120.0 . .
O10 C39 H39A 110.5 . .
O10 C39 H39B 110.5 . .
O10 C39 C38 106.2(2) . .
H39A C39 H39B 108.7 . .
C38 C39 H39A 110.5 . .
C38 C39 H39B 110.5 . .
C17 C16 H16 119.6 . .
C15 C16 C17 120.8(2) . .
C15 C16 H16 119.6 . .
C37 C36 H36 119.8 . .
C35 C36 C37 120.4(3) . .
C35 C36 H36 119.8 . .
C36 C35 H35 119.7 . .
C36 C35 C34 120.6(3) . .
C34 C35 H35 119.7 . .
C33 C34 C35 119.5(3) . .
C33 C34 H34 120.2 . .
C35 C34 H34 120.2 . .
H42A C42 H42B 109.3 . .
C43 C42 H42A 111.5 . .
C43 C42 H42B 111.5 . .
C41 C42 H42A 111.5 . .
C41 C42 H42B 111.5 . .
C41 C42 C43 101.5(2) . .
O11 C43 C42 106.9(2) . .
O11 C43 H43A 110.3 . .
O11 C43 H43B 110.3 . .
C42 C43 H43A 110.3 . .
C42 C43 H43B 110.3 . .
H43A C43 H43B 108.6 . .
C39 C38 C38 102.05(17) . 2_655
C39 C38 H38A 111.4 . .
C39 C38 H38B 111.4 . .
C38 C38 H38A 111.4 2_655 .
C38 C38 H38B 111.4 2_655 .
H38A C38 H38B 109.2 . .
C42 C41 H41A 111.4 . .
C42 C41 H41B 111.4 . .
H41A C41 H41B 109.3 . .
C40 C41 C42 101.9(3) . .
C40 C41 H41A 111.4 . .
C40 C41 H41B 111.4 . .
C12 C12 H12A 110.8 2_757 .
C12 C12 H12B 110.8 2_757 .
C12 C12 C44 104.8(4) 2_757 .
H12A C12 H12B 108.9 . .
C44 C12 H12A 110.8 . .
C44 C12 H12B 110.8 . .
O11 C40 C41 105.8(3) . .
O11 C40 H40A 110.6 . .
O11 C40 H40B 110.6 . .
C41 C40 H40A 110.6 . .
C41 C40 H40B 110.6 . .
H40A C40 H40B 108.7 . .
C44 O45 C44 103.1(5) . 2_757
C12 C44 O45 105.9(4) . .
C12 C44 H44A 110.5 . .
C12 C44 H44B 110.5 . .
O45 C44 H44A 110.5 . .
O45 C44 H44B 110.5 . .
H44A C44 H44B 108.7 . .

loop_
_geom_bond_atom_site_label_1
_geom_bond_atom_site_label_2
_geom_bond_distance
_geom_bond_site_symmetry_2
Ga1 O3 1.9324(15) .
Ga1 O2 1.9511(15) .
Ga1 O7 1.9367(15) 2_656
Ga1 O6 1.9242(16) .
Ga1 O5 1.9644(15) .
Ga1 O8 1.9637(16) 2_656
O3 C9 1.281(3) .
O2 C7 1.301(3) .
O7 C29 1.278(3) .
O6 C22 1.277(3) .
O5 C20 1.297(3) .
O8 C31 1.303(3) .
O4 H4 0.870(18) .
O4 C14 1.354(3) .
O9 H9 0.880(18) .
O9 C37 1.351(3) .
O10 C39 1.440(3) 2_655
O10 C39 1.440(3) .
O1 H1 0.883(19) .
O1 C1 1.349(3) .
C11 H11 0.9500 .
C11 C10 1.393(3) 2_656
C11 C10 1.393(3) .
C10 C9 1.491(3) .
C10 C0AA 1.393(3) .
C29 C27 1.487(3) .
C29 C30 1.401(3) .
C9 C8 1.399(3) .
C27 C28 1.393(3) .
C27 C26 1.392(3) .
C0AA H0AA 0.9500 .
C0AA C13 1.388(3) .
C22 C23 1.485(3) .
C22 C21 1.396(3) .
C30 H30 0.9500 .
C30 C31 1.397(3) .
C13 H13 0.9500 .
C28 H28 0.9500 .
C28 C23 1.393(3) .
C6 C7 1.477(3) .
C6 C1 1.404(3) .
C6 C5 1.401(3) .
C26 H26 0.9500 .
C26 C25 1.391(3) .
C31 C32 1.478(3) .
C32 C33 1.399(4) .
C32 C37 1.409(3) .
C23 C24 1.395(3) .
C8 H8 0.9500 .
C8 C7 1.393(3) .
C24 H24 0.9500 .
C24 C25 1.391(3) .
C1 C2 1.394(3) .
C25 H25 0.9500 .
C5 H5 0.9500 .
C5 C4 1.378(4) .
C14 C19 1.413(3) .
C14 C15 1.391(3) .
C19 C20 1.475(3) .
C19 C18 1.406(3) .
C20 C21 1.393(3) .
C33 H33 0.9500 .
C33 C34 1.378(4) .
C17 H17 0.9500 .
C17 C18 1.378(4) .
C17 C16 1.384(4) .
C37 C36 1.396(3) .
O11 C43 1.404(3) .
O11 C40 1.458(4) .
C21 H21 0.9500 .
C3 H3 0.9500 .
C3 C2 1.365(4) .
C3 C4 1.390(4) .
C2 H2 0.9500 .
C18 H18 0.9500 .
C4 H4A 0.9500 .
C15 H15 0.9500 .
C15 C16 1.382(4) .
C39 H39A 0.9900 .
C39 H39B 0.9900 .
C39 C38 1.513(4) .
C16 H16 0.9500 .
C36 H36 0.9500 .
C36 C35 1.362(4) .
C35 H35 0.9500 .
C35 C34 1.390(4) .
C34 H34 0.9500 .
C42 H42A 0.9900 .
C42 H42B 0.9900 .
C42 C43 1.528(4) .
C42 C41 1.501(5) .
C43 H43A 0.9900 .
C43 H43B 0.9900 .
C38 C38 1.520(6) 2_655
C38 H38A 0.9900 .
C38 H38B 0.9900 .
C41 H41A 0.9900 .
C41 H41B 0.9900 .
C41 C40 1.492(5) .
C12 C12 1.359(6) 2_757
C12 H12A 0.9900 .
C12 H12B 0.9900 .
C12 C44 1.467(8) .
C40 H40A 0.9900 .
C40 H40B 0.9900 .
O45 C44 1.483(7) .
O45 C44 1.483(7) 2_757
C44 H44A 0.9900 .
C44 H44B 0.9900 .
